data_1547064
loop_
_publ_author_name
'Kurata, Ryohei'
'Sakamaki, Daisuke'
'Uebe, Masashi'
'Kinoshita, Mariko'
'Iwanaga, Tetsuo'
'Matsumoto, Takashi'
'Ito, Akihiro'

_publ_section_title
;
 Isolable Triradical Trication of Hexaaza[16]paracyclophane with Embedded
 9,10-Anthrylenes: A Frustrated Three-Spin System.
;
_journal_issue 16
_journal_name_full 'Organic letters'
_journal_page_first 4371
_journal_page_last 4374
_journal_paper_doi 10.1021/acs.orglett.7b02088
_journal_volume 19
_journal_year 2017
_chemical_formula_moiety 'C102.5 H75.5 Cl12.75 N6'
_chemical_formula_sum 'C102.5 H75.5 Cl12.75 N6'
_chemical_formula_weight 1843.30
_space_group_crystal_system monoclinic
_space_group_IT_number 14
_space_group_name_Hall '-P 2ybc'
_space_group_name_H-M_alt 'P 1 21/c 1'
_symmetry_space_group_name_Hall '-P 2ybc'
_symmetry_space_group_name_H-M 'P 1 21/c 1'
_atom_sites_solution_hydrogens geom
_atom_sites_solution_primary direct
_atom_sites_solution_secondary difmap
_cell_angle_alpha 90.0000
_cell_angle_beta 90.828(3)
_cell_angle_gamma 90.0000
_cell_formula_units_Z 4
_cell_length_a 24.334(5)
_cell_length_b 13.557(3)
_cell_length_c 27.189(5)
_cell_measurement_reflns_used 10849
_cell_measurement_temperature 123
_cell_measurement_theta_max 27.46
_cell_measurement_theta_min 3.01
_cell_volume 8969(3)
_computing_cell_refinement CrystalClear
_computing_data_collection 'CrystalClear (Rigaku, ????)'
_computing_data_reduction CrystalClear
_computing_molecular_graphics 'CrystalStructure 5.0rc6'
_computing_publication_material 'CrystalStructure 5.0rc6 (Rigaku, 2017)'
_computing_structure_refinement 'SHELXL Version 2016/6 (Sheldrick, 2008)'
_computing_structure_solution 'SHELXT Version 2014/5 (Sheldrick, 2014)'
_diffrn_ambient_temperature 123
_diffrn_detector_area_resol_mean 28.571
_diffrn_measured_fraction_theta_full 0.990
_diffrn_measured_fraction_theta_max 0.977
_diffrn_measurement_device_type 'Rigaku Saturn724+'
_diffrn_measurement_method \w
_diffrn_radiation_type 'Mo K\a'
_diffrn_radiation_wavelength 0.71075
_diffrn_reflns_av_R_equivalents 0.1675
_diffrn_reflns_Laue_measured_fraction_full 0.990
_diffrn_reflns_Laue_measured_fraction_max 0.977
_diffrn_reflns_limit_h_max 31
_diffrn_reflns_limit_h_min -31
_diffrn_reflns_limit_k_max 17
_diffrn_reflns_limit_k_min -14
_diffrn_reflns_limit_l_max 34
_diffrn_reflns_limit_l_min -35
_diffrn_reflns_number 70435
_diffrn_reflns_point_group_measured_fraction_full 0.990
_diffrn_reflns_point_group_measured_fraction_max 0.977
_diffrn_reflns_theta_full 25.242
_diffrn_reflns_theta_max 27.496
_diffrn_reflns_theta_min 3.005
_diffrn_standards_number 0
_exptl_absorpt_coefficient_mu 0.445
_exptl_absorpt_correction_T_max 0.956
_exptl_absorpt_correction_T_min 0.785
_exptl_absorpt_correction_type multi-scan
_exptl_absorpt_process_details 'REQAB (Rigaku, 1998)'
_exptl_crystal_colour red
_exptl_crystal_density_diffrn 1.365
_exptl_crystal_density_method 'not measured'
_exptl_crystal_description prism
_exptl_crystal_F_000 3797.00
_exptl_crystal_size_max 0.180
_exptl_crystal_size_mid 0.170
_exptl_crystal_size_min 0.100
_refine_diff_density_max 0.65
_refine_diff_density_min -0.57
_refine_ls_extinction_method none
_refine_ls_goodness_of_fit_ref 1.035
_refine_ls_hydrogen_treatment constr
_refine_ls_number_parameters 1195
_refine_ls_number_reflns 20132
_refine_ls_number_restraints 136
_refine_ls_R_factor_all 0.2403
_refine_ls_R_factor_gt 0.1257
_refine_ls_shift/su_max 0.000
_refine_ls_structure_factor_coef Fsqd
_refine_ls_weighting_details 'w = 1/[\s^2^(Fo^2^)+(0.1530P)^2^+9.4927P] where P=(Fo^2^+2Fc^2^)/3'
_refine_ls_weighting_scheme calc
_refine_ls_wR_factor_gt 0.2926
_refine_ls_wR_factor_ref 0.3692
_reflns_Friedel_coverage 0.000
_reflns_number_gt 8559
_reflns_number_total 20132
_reflns_threshold_expression F^2^>2.0\s(F^2^)
_cod_data_source_file ol7b02088_si_003.cif
_cod_data_source_block 2b
_cod_database_code 1547064

loop_
_space_group_symop_id
_space_group_symop_operation_xyz
1 +X,+Y,+Z
2 -X,1/2+Y,1/2-Z
3 -X,-Y,-Z
4 +X,-1/2-Y,-1/2+Z

loop_
_atom_site_label
_atom_site_type_symbol
_atom_site_fract_x
_atom_site_fract_y
_atom_site_fract_z
_atom_site_U_iso_or_equiv
_atom_site_adp_type
_atom_site_occupancy
_atom_site_site_symmetry_order
_atom_site_calc_flag
_atom_site_refinement_flags_posn
_atom_site_refinement_flags_adp
_atom_site_refinement_flags_occupancy
_atom_site_disorder_assembly
_atom_site_disorder_group
Cl7 Cl 0.53372(8) 0.41793(17) 0.40261(7) 0.0552(5) Uani 1 1 d . . . . .
Cl8 Cl 0.52360(8) 0.60268(17) 0.45521(7) 0.0591(6) Uani 1 1 d . . . . .
Cl9 Cl 0.63040(8) 0.53331(18) 0.42633(8) 0.0640(6) Uani 1 1 d . . . . .
Cl3 Cl 0.90839(11) 0.4313(2) 0.74222(8) 0.0811(8) Uani 1 1 d . . . . .
Cl5 Cl 0.58400(13) 1.0157(2) 0.78825(11) 0.0631(10) Uani 0.734(5) 1 d . . P A 1
Cl1 Cl 0.84995(15) 0.2963(3) 0.67793(12) 0.1157(12) Uani 1 1 d . . . . .
Cl4 Cl 0.66419(12) 0.9059(3) 0.73433(12) 0.0700(11) Uani 0.734(5) 1 d . . P A 1
Cl2 Cl 0.83334(19) 0.2898(3) 0.78285(13) 0.1382(15) Uani 1 1 d . . . . .
Cl6 Cl 0.6228(2) 1.0885(3) 0.69618(14) 0.1031(17) Uani 0.734(5) 1 d . . P A 1
N4 N 0.7248(2) 0.5832(4) 0.92992(16) 0.0276(11) Uani 1 1 d . . . . .
N2 N 0.6242(2) 0.3165(4) 0.59785(16) 0.0305(12) Uani 1 1 d . . . . .
N5 N 0.9090(2) 0.7641(4) 0.84335(17) 0.0299(12) Uani 1 1 d . . . . .
N1 N 0.8068(2) 0.5170(4) 0.51729(17) 0.0305(12) Uani 1 1 d . . . . .
N3 N 0.5796(2) 0.3802(4) 0.79954(17) 0.0320(13) Uani 1 1 d . . . . .
N6 N 0.9479(2) 0.7431(4) 0.63858(17) 0.0336(13) Uani 1 1 d . . . . .
C14 C 0.6707(2) 0.3670(5) 0.5774(2) 0.0272(14) Uani 1 1 d . . . . .
C93 C 0.8442(2) 0.5596(5) 0.5982(2) 0.0303(14) Uani 1 1 d . . . . .
H93 H 0.822889 0.508448 0.612281 0.036 Uiso 1 1 calc R U . . .
C30 C 0.5916(3) 0.3682(5) 0.7490(2) 0.0282(14) Uani 1 1 d . . . . .
C8 C 0.7654(2) 0.3654(5) 0.5486(2) 0.0284(14) Uani 1 1 d . . . . .
C95 C 0.8691(2) 0.6567(5) 0.5292(2) 0.0290(14) Uani 1 1 d . . . . .
H95 H 0.864884 0.673361 0.495411 0.035 Uiso 1 1 calc R U . . .
C96 C 0.9037(2) 0.7122(5) 0.5590(2) 0.0288(14) Uani 1 1 d . . . . .
H96 H 0.923048 0.766542 0.545571 0.035 Uiso 1 1 calc R U . . .
C53 C 0.7168(2) 0.5829(5) 0.9808(2) 0.0281(14) Uani 1 1 d . . . . .
C27 C 0.6125(2) 0.3354(5) 0.6487(2) 0.0308(14) Uani 1 1 d . . . . .
C7 C 0.7609(2) 0.4662(5) 0.5373(2) 0.0280(14) Uani 1 1 d . . . . .
C94 C 0.8404(2) 0.5763(5) 0.5481(2) 0.0260(13) Uani 1 1 d . . . . .
C16 C 0.6157(3) 0.5218(5) 0.5712(2) 0.0331(15) Uani 1 1 d . . . . .
H16 H 0.584298 0.489498 0.583866 0.040 Uiso 1 1 calc R U . . .
C64 C 0.7850(2) 0.7271(5) 0.9194(2) 0.0291(14) Uani 1 1 d . . . . .
H64 H 0.763712 0.763289 0.942140 0.035 Uiso 1 1 calc R U . . .
C60 C 0.7999(3) 0.5820(5) 0.8714(2) 0.0326(15) Uani 1 1 d . . . . .
H60 H 0.789116 0.517384 0.861711 0.039 Uiso 1 1 calc R U . . .
C71 C 0.9182(2) 0.7558(5) 0.7917(2) 0.0300(14) Uani 1 1 d . . . . .
C20 C 0.7120(2) 0.5195(5) 0.5470(2) 0.0293(14) Uani 1 1 d . . . . .
C1 C 0.8211(2) 0.4949(5) 0.4678(2) 0.0275(14) Uani 1 1 d . . . . .
C45 C 0.6888(2) 0.4279(5) 0.8955(2) 0.0276(14) Uani 1 1 d . . . . .
C32 C 0.5592(2) 0.3554(5) 0.6639(2) 0.0328(15) Uani 1 1 d . . . . .
H32 H 0.529961 0.357281 0.640432 0.039 Uiso 1 1 calc R U . . .
C54 C 0.6686(3) 0.5414(5) 1.0000(2) 0.0341(15) Uani 1 1 d . . . . .
H54 H 0.641121 0.516173 0.978287 0.041 Uiso 1 1 calc R U . . .
C21 C 0.5913(2) 0.2553(5) 0.5680(2) 0.0284(14) Uani 1 1 d . . . . .
C26 C 0.5521(3) 0.1903(5) 0.5870(2) 0.0329(15) Uani 1 1 d . . . . .
H26 H 0.547385 0.185833 0.621507 0.039 Uiso 1 1 calc R U . . .
C91 C 0.9102(2) 0.6888(5) 0.6088(2) 0.0286(14) Uani 1 1 d . . . . .
C15 C 0.6661(2) 0.4684(5) 0.5664(2) 0.0291(14) Uani 1 1 d . . . . .
C59 C 0.7704(2) 0.6306(5) 0.9077(2) 0.0274(14) Uani 1 1 d . . . . .
C63 C 0.8304(3) 0.7709(5) 0.8981(2) 0.0319(15) Uani 1 1 d . . . . .
H63 H 0.840320 0.836272 0.907108 0.038 Uiso 1 1 calc R U . . .
C13 C 0.7194(2) 0.3142(5) 0.5686(2) 0.0305(14) Uani 1 1 d . . . . .
C12 C 0.7242(3) 0.2106(5) 0.5780(2) 0.0335(15) Uani 1 1 d . . . . .
H12 H 0.693758 0.175618 0.590768 0.040 Uiso 1 1 calc R U . . .
C78 C 0.9385(2) 0.7469(5) 0.6904(2) 0.0316(15) Uani 1 1 d . . . . .
C70 C 0.9856(3) 0.8784(5) 0.8511(2) 0.0355(16) Uani 1 1 d . . . . .
H70 H 0.982538 0.891653 0.816813 0.043 Uiso 1 1 calc R U . . .
C72 C 0.9610(2) 0.6964(5) 0.7750(2) 0.0288(14) Uani 1 1 d . . . . .
C29 C 0.6445(3) 0.3518(5) 0.7330(2) 0.0355(16) Uani 1 1 d . . . . .
H29 H 0.673955 0.351119 0.756311 0.043 Uiso 1 1 calc R U . . .
C40 C 0.6526(2) 0.3770(5) 0.8628(2) 0.0304(14) Uani 1 1 d . . . . .
C46 C 0.6879(2) 0.5312(5) 0.8975(2) 0.0279(14) Uani 1 1 d . . . . .
C77 C 0.9717(2) 0.6921(5) 0.7227(2) 0.0282(14) Uani 1 1 d . . . . .
C9 C 0.8152(3) 0.3107(5) 0.5405(2) 0.0361(16) Uani 1 1 d . . . . .
H9 H 0.846583 0.343593 0.528213 0.043 Uiso 1 1 calc R U . . .
C39 C 0.6178(2) 0.4321(5) 0.8315(2) 0.0324(15) Uani 1 1 d . . . . .
C84 C 0.8845(2) 0.8107(5) 0.7590(2) 0.0321(15) Uani 1 1 d . . . . .
C44 C 0.7252(3) 0.3704(5) 0.9271(2) 0.0330(15) Uani 1 1 d . . . . .
H44 H 0.750720 0.402808 0.948393 0.040 Uiso 1 1 calc R U . . .
C85 C 0.9979(2) 0.7830(5) 0.6206(2) 0.0318(15) Uani 1 1 d . . . . .
C62 C 0.8612(2) 0.7210(5) 0.8640(2) 0.0308(15) Uani 1 1 d . . . . .
C31 C 0.5487(2) 0.3724(5) 0.7130(2) 0.0316(15) Uani 1 1 d . . . . .
H31 H 0.512278 0.387070 0.722813 0.038 Uiso 1 1 calc R U . . .
C6 C 0.7792(3) 0.4767(5) 0.4336(2) 0.0366(16) Uani 1 1 d . . . . .
H6 H 0.741814 0.480909 0.443109 0.044 Uiso 1 1 calc R U . . .
C28 C 0.6554(3) 0.3362(5) 0.6835(2) 0.0352(16) Uani 1 1 d . . . . .
H28 H 0.692156 0.326015 0.673328 0.042 Uiso 1 1 calc R U . . .
C61 C 0.8443(2) 0.6254(5) 0.8492(2) 0.0316(15) Uani 1 1 d . . . . .
H61 H 0.863497 0.591401 0.824211 0.038 Uiso 1 1 calc R U . . .
C92 C 0.8781(2) 0.6149(5) 0.6283(2) 0.0281(14) Uani 1 1 d . . . . .
H92 H 0.879353 0.602315 0.662662 0.034 Uiso 1 1 calc R U . . .
C41 C 0.6520(3) 0.2719(5) 0.8635(2) 0.0352(15) Uani 1 1 d . . . . .
H41 H 0.627639 0.237136 0.842131 0.042 Uiso 1 1 calc R U . . .
C47 C 0.6518(3) 0.5858(5) 0.8678(2) 0.0308(14) Uani 1 1 d . . . . .
C22 C 0.5978(3) 0.2576(5) 0.5164(2) 0.0332(15) Uani 1 1 d . . . . .
H22 H 0.624197 0.300751 0.502644 0.040 Uiso 1 1 calc R U . . .
C65 C 0.9496(2) 0.8115(5) 0.8728(2) 0.0314(15) Uani 1 1 d . . . . .
C33 C 0.5294(2) 0.3473(5) 0.8192(2) 0.0313(15) Uani 1 1 d . . . . .
C58 C 0.7571(3) 0.6176(5) 1.0144(2) 0.0331(15) Uani 1 1 d . . . . .
H58 H 0.790831 0.642653 1.002494 0.040 Uiso 1 1 calc R U . . .
C75 C 1.0459(3) 0.5783(5) 0.7393(2) 0.0381(16) Uani 1 1 d . . . . .
H75 H 1.074316 0.536957 0.727396 0.046 Uiso 1 1 calc R U . . .
C18 C 0.6583(3) 0.6685(5) 0.5404(2) 0.0367(16) Uani 1 1 d . . . . .
H18 H 0.655385 0.736378 0.532038 0.044 Uiso 1 1 calc R U . . .
C2 C 0.8748(3) 0.4897(5) 0.4527(2) 0.0318(14) Uani 1 1 d . . . . .
H2 H 0.903897 0.501942 0.475621 0.038 Uiso 1 1 calc R U . . .
C74 C 1.0374(3) 0.5845(6) 0.7900(2) 0.0406(17) Uani 1 1 d . . . . .
H74 H 1.060922 0.550218 0.812318 0.049 Uiso 1 1 calc R U . . .
C79 C 0.8950(2) 0.8052(5) 0.7066(2) 0.0319(15) Uani 1 1 d . . . . .
C73 C 0.9952(3) 0.6396(5) 0.8070(2) 0.0364(16) Uani 1 1 d . . . . .
H73 H 0.988362 0.640263 0.841349 0.044 Uiso 1 1 calc R U . . .
C25 C 0.5205(3) 0.1334(6) 0.5561(2) 0.0442(18) Uani 1 1 d . . . . .
H25 H 0.493590 0.090936 0.569546 0.053 Uiso 1 1 calc R U . . .
C56 C 0.7002(3) 0.5760(5) 1.0827(2) 0.0423(18) Uani 1 1 d . . . . .
H56 H 0.693698 0.575028 1.117049 0.051 Uiso 1 1 calc R U . . .
C55 C 0.6612(3) 0.5372(5) 1.0497(2) 0.0390(16) Uani 1 1 d . . . . .
H55 H 0.628922 0.507334 1.062046 0.047 Uiso 1 1 calc R U . . .
C19 C 0.7070(3) 0.6213(5) 0.5352(2) 0.0366(16) Uani 1 1 d . . . . .
H19 H 0.738011 0.656470 0.523645 0.044 Uiso 1 1 calc R U . . .
C86 C 1.0190(3) 0.8684(6) 0.6407(2) 0.0429(18) Uani 1 1 d . . . . .
H86 H 0.999822 0.900613 0.666285 0.052 Uiso 1 1 calc R U . . .
C34 C 0.5037(3) 0.2630(6) 0.8025(2) 0.0405(17) Uani 1 1 d . . . . .
H34 H 0.520553 0.224337 0.777822 0.049 Uiso 1 1 calc R U . . .
C42 C 0.6854(3) 0.2215(5) 0.8940(3) 0.0409(17) Uani 1 1 d . . . . .
H42 H 0.684066 0.151484 0.894023 0.049 Uiso 1 1 calc R U . . .
C90 C 1.0266(2) 0.7363(6) 0.5833(2) 0.0365(16) Uani 1 1 d . . . . .
H90 H 1.012366 0.677700 0.568744 0.044 Uiso 1 1 calc R U . . .
C17 C 0.6123(3) 0.6181(6) 0.5580(2) 0.0396(17) Uani 1 1 d . . . . .
H17 H 0.578296 0.651872 0.560635 0.048 Uiso 1 1 calc R U . . .
C89 C 1.0759(3) 0.7754(6) 0.5672(3) 0.0433(18) Uani 1 1 d . . . . .
H89 H 1.095677 0.741947 0.542329 0.052 Uiso 1 1 calc R U . . .
C76 C 1.0146(3) 0.6301(5) 0.7068(2) 0.0355(16) Uani 1 1 d . . . . .
H76 H 1.021617 0.624709 0.672659 0.043 Uiso 1 1 calc R U . . .
C10 C 0.8177(3) 0.2141(6) 0.5501(3) 0.0446(18) Uani 1 1 d . . . . .
H10 H 0.850899 0.179405 0.544194 0.053 Uiso 1 1 calc R U . . .
C66 C 0.9557(3) 0.7914(6) 0.9222(2) 0.0403(18) Uani 1 1 d . . . . .
H66 H 0.932598 0.744270 0.937428 0.048 Uiso 1 1 calc R U . . .
C43 C 0.7228(3) 0.2710(6) 0.9262(2) 0.0399(17) Uani 1 1 d . . . . .
H43 H 0.746307 0.233728 0.947345 0.048 Uiso 1 1 calc R U . . .
C52 C 0.6171(3) 0.5358(5) 0.8331(2) 0.0329(15) Uani 1 1 d . . . . .
C83 C 0.8430(3) 0.8754(6) 0.7759(2) 0.0398(17) Uani 1 1 d . . . . .
H83 H 0.835763 0.879093 0.810147 0.048 Uiso 1 1 calc R U . . .
C3 C 0.8868(3) 0.4670(6) 0.4048(3) 0.0441(18) Uani 1 1 d . . . . .
H3 H 0.923999 0.465506 0.394747 0.053 Uiso 1 1 calc R U . . .
C57 C 0.7479(3) 0.6154(5) 1.0648(2) 0.0390(17) Uani 1 1 d . . . . .
H57 H 0.774811 0.641266 1.086966 0.047 Uiso 1 1 calc R U . . .
C11 C 0.7715(3) 0.1619(5) 0.5690(2) 0.0401(17) Uani 1 1 d . . . . .
H11 H 0.773967 0.093095 0.575184 0.048 Uiso 1 1 calc R U . . .
C23 C 0.5665(3) 0.1981(5) 0.4857(2) 0.0350(15) Uani 1 1 d . . . . .
H23 H 0.572012 0.199502 0.451184 0.042 Uiso 1 1 calc R U . . .
C5 C 0.7923(3) 0.4521(6) 0.3852(2) 0.048(2) Uani 1 1 d . . . . .
H5 H 0.763672 0.439346 0.361894 0.058 Uiso 1 1 calc R U . . .
C51 C 0.5795(3) 0.5922(6) 0.8035(3) 0.050(2) Uani 1 1 d . . . . .
H51 H 0.556446 0.559797 0.780004 0.060 Uiso 1 1 calc R U . . .
C80 C 0.8611(3) 0.8656(6) 0.6751(2) 0.0437(19) Uani 1 1 d . . . . .
H80 H 0.865879 0.861802 0.640511 0.052 Uiso 1 1 calc R U . . .
C4 C 0.8456(3) 0.4464(6) 0.3713(2) 0.0460(19) Uani 1 1 d . . . . .
H4 H 0.854368 0.428239 0.338549 0.055 Uiso 1 1 calc R U . . .
C48 C 0.6466(3) 0.6905(6) 0.8716(3) 0.0477(19) Uani 1 1 d . . . . .
H48 H 0.669256 0.725377 0.894391 0.057 Uiso 1 1 calc R U . . .
C69 C 1.0257(3) 0.9254(6) 0.8789(3) 0.050(2) Uani 1 1 d . . . . .
H69 H 1.049972 0.970607 0.863774 0.060 Uiso 1 1 calc R U . . .
C38 C 0.5056(3) 0.3989(6) 0.8586(2) 0.0416(18) Uani 1 1 d . . . . .
H38 H 0.523550 0.454723 0.872554 0.050 Uiso 1 1 calc R U . . .
C99 C 0.5649(3) 0.4974(6) 0.4456(3) 0.052(2) Uani 1 1 d . . . . .
H99 H 0.568983 0.461350 0.477539 0.063 Uiso 1 1 calc R U . . .
C67 C 0.9963(3) 0.8411(7) 0.9500(3) 0.055(2) Uani 1 1 d . . . . .
H67 H 0.999688 0.828104 0.984269 0.066 Uiso 1 1 calc R U . . .
C68 C 1.0305(3) 0.9066(7) 0.9292(3) 0.058(2) Uani 1 1 d . . . . .
H68 H 1.057597 0.939687 0.948613 0.070 Uiso 1 1 calc R U . . .
C81 C 0.8227(3) 0.9275(7) 0.6927(3) 0.057(2) Uani 1 1 d . . . . .
H81 H 0.801979 0.968032 0.670797 0.069 Uiso 1 1 calc R U . . .
C87 C 1.0675(3) 0.9076(6) 0.6243(3) 0.053(2) Uani 1 1 d . . . . .
H87 H 1.081421 0.966651 0.638523 0.063 Uiso 1 1 calc R U . . .
C50 C 0.5765(4) 0.6917(6) 0.8087(3) 0.061(2) Uani 1 1 d . . . . .
H50 H 0.551408 0.728498 0.788810 0.073 Uiso 1 1 calc R U . . .
C24 C 0.5270(3) 0.1364(6) 0.5054(3) 0.0453(18) Uani 1 1 d . . . . .
H24 H 0.504604 0.096653 0.484416 0.054 Uiso 1 1 calc R U . . .
C37 C 0.4558(3) 0.3672(7) 0.8765(3) 0.052(2) Uani 1 1 d . . . . .
H37 H 0.439681 0.402274 0.902930 0.062 Uiso 1 1 calc R U . . .
C49 C 0.6102(3) 0.7407(6) 0.8433(3) 0.056(2) Uani 1 1 d . . . . .
H49 H 0.607239 0.810189 0.846778 0.068 Uiso 1 1 calc R U . . .
C82 C 0.8134(3) 0.9317(7) 0.7441(3) 0.056(2) Uani 1 1 d . . . . .
H82 H 0.786059 0.974870 0.756394 0.068 Uiso 1 1 calc R U . . .
C88 C 1.0966(3) 0.8606(7) 0.5864(3) 0.051(2) Uani 1 1 d . . . . .
H88 H 1.129860 0.887782 0.574560 0.061 Uiso 1 1 calc R U . . .
C35 C 0.4537(3) 0.2337(8) 0.8212(3) 0.060(2) Uani 1 1 d . . . . .
H35 H 0.436115 0.176131 0.808870 0.071 Uiso 1 1 calc R U . . .
C36 C 0.4294(3) 0.2886(7) 0.8580(3) 0.058(2) Uani 1 1 d . . . . .
H36 H 0.394284 0.270546 0.869894 0.069 Uiso 1 1 calc R U . . .
C97 C 0.8821(4) 0.3165(8) 0.7363(3) 0.078(3) Uani 1 1 d . . . . .
H97 H 0.913051 0.268446 0.739840 0.094 Uiso 1 1 calc R U . . .
C98 C 0.6092(4) 0.9844(8) 0.7300(4) 0.045(3) Uani 0.734(5) 1 d . . P A 1
H98 H 0.579162 0.947966 0.712313 0.054 Uiso 0.734(5) 1 calc R U P A 1
Cl11 Cl 0.7758(4) 0.5263(10) 0.7229(3) 0.108(4) Uani 0.549(9) 1 d . . P B 1
Cl10 Cl 0.6863(3) 0.6037(6) 0.6743(2) 0.098(3) Uani 0.549(9) 1 d . . P B 1
Cl12 Cl 0.7542(3) 0.7099(5) 0.7430(4) 0.136(4) Uani 0.549(9) 1 d . . P B 1
C100 C 0.7143(8) 0.6059(15) 0.7296(8) 0.082(7) Uani 0.549(9) 1 d . . P B 1
H100 H 0.689152 0.585519 0.756492 0.098 Uiso 0.549(9) 1 calc R U P B 1
Cl3A Cl 0.7124(4) 0.6877(6) 0.7651(2) 0.105(3) Uani 0.451(9) 1 d D U P B 2
Cl2A Cl 0.7638(4) 0.5111(9) 0.7392(5) 0.092(4) Uani 0.451(9) 1 d D U P B 2
Cl1A Cl 0.7213(3) 0.6688(8) 0.65932(19) 0.090(3) Uani 0.451(9) 1 d D U P B 2
C1A C 0.7483(11) 0.6364(16) 0.7173(5) 0.091(7) Uani 0.451(9) 1 d D U P B 2
H1A H 0.784647 0.670690 0.718759 0.109 Uiso 0.451(9) 1 calc R U P B 2
Cl4A Cl 0.5758(10) 1.050(2) 0.7178(10) 0.240(13) Uani 0.266(5) 1 d D U P A 2
Cl6A Cl 0.6862(8) 1.0734(12) 0.7000(6) 0.152(7) Uani 0.266(5) 1 d D U P A 2
C98A C 0.6363(9) 1.094(3) 0.7428(8) 0.136(11) Uani 0.266(5) 1 d D U P A 2
H98A H 0.633746 1.165380 0.752340 0.164 Uiso 0.266(5) 1 calc R U P A 2
Cl5A Cl 0.6467(10) 1.0177(18) 0.7931(5) 0.189(9) Uani 0.266(5) 1 d D U P A 2
Cl13 Cl 0.9877(7) 0.4009(9) 1.0402(7) 0.140(5) Uani 0.25 1 d G U P C -1
Cl14 Cl 1.0125(7) 0.5367(13) 0.9609(7) 0.163(6) Uani 0.25 1 d G U P C -1
Cl15 Cl 0.9048(6) 0.5397(10) 1.0056(7) 0.150(5) Uani 0.25 1 d G U P C -1
C104 C 0.9752(6) 0.5180(7) 1.0149(6) 0.150(5) Uani 0.25 1 d G U P C -1
H104 H 0.988726 0.567567 1.039482 0.179 Uiso 0.25 1 calc R U P C -1
C102 C 0.9003(7) 0.4906(15) 1.0757(7) 0.131(7) Uani 0.75 1 d . U P D 2
H10A H 0.870214 0.497232 1.051547 0.197 Uiso 0.75 1 calc R U P D 2
H10B H 0.909540 0.555623 1.089180 0.197 Uiso 0.75 1 calc R U P D 2
H10C H 0.888890 0.446821 1.102318 0.197 Uiso 0.75 1 calc R U P D 2
C103 C 0.9500(6) 0.4476(12) 1.0509(5) 0.090(5) Uani 0.75 1 d D U P D 2
H10D H 0.939268 0.386882 1.033017 0.108 Uiso 0.75 1 calc R U P D 2
H10E H 0.977916 0.429491 1.076222 0.108 Uiso 0.75 1 calc R U P D 2
C101 C 0.9750(5) 0.5213(10) 1.0149(5) 0.072(4) Uani 0.75 1 d D U P D 2
H10F H 0.987575 0.580128 1.033415 0.087 Uiso 0.75 1 calc R U P D 2
H10G H 0.946091 0.542800 0.991270 0.087 Uiso 0.75 1 calc R U P D 2

loop_
_atom_site_aniso_label
_atom_site_aniso_U_11
_atom_site_aniso_U_22
_atom_site_aniso_U_33
_atom_site_aniso_U_23
_atom_site_aniso_U_13
_atom_site_aniso_U_12
Cl7 0.0514(11) 0.0611(14) 0.0531(11) -0.0074(10) -0.0015(9) 0.0029(10)
Cl8 0.0566(12) 0.0708(15) 0.0495(11) -0.0117(10) -0.0145(9) 0.0268(11)
Cl9 0.0460(11) 0.0729(16) 0.0728(14) -0.0209(12) -0.0091(10) 0.0077(10)
Cl3 0.0879(18) 0.098(2) 0.0573(14) 0.0063(14) 0.0037(12) 0.0198(15)
Cl5 0.0605(19) 0.065(2) 0.0639(19) -0.0145(15) 0.0111(14) -0.0039(15)
Cl1 0.136(3) 0.118(3) 0.092(2) -0.0127(19) -0.0292(19) 0.020(2)
Cl4 0.0560(18) 0.078(2) 0.075(2) -0.0012(17) -0.0073(14) 0.0190(16)
Cl2 0.192(4) 0.115(3) 0.108(3) 0.040(2) -0.008(3) -0.029(3)
Cl6 0.158(5) 0.075(3) 0.075(2) 0.037(2) 0.000(3) 0.003(3)
N4 0.032(3) 0.030(3) 0.021(2) 0.002(2) -0.002(2) -0.007(2)
N2 0.033(3) 0.043(4) 0.016(2) 0.000(2) 0.006(2) -0.009(2)
N5 0.026(3) 0.041(3) 0.023(3) -0.002(2) 0.005(2) -0.008(2)
N1 0.026(3) 0.039(3) 0.026(3) -0.005(2) 0.006(2) -0.009(2)
N3 0.026(3) 0.045(4) 0.024(3) -0.008(2) -0.006(2) -0.006(2)
N6 0.031(3) 0.048(4) 0.021(2) -0.007(3) 0.003(2) -0.009(3)
C14 0.025(3) 0.038(4) 0.018(3) -0.006(3) 0.002(2) -0.008(3)
C93 0.029(3) 0.035(4) 0.027(3) -0.002(3) 0.007(2) -0.005(3)
C30 0.038(3) 0.028(4) 0.019(3) 0.001(3) 0.000(2) -0.003(3)
C8 0.034(3) 0.027(4) 0.024(3) 0.001(3) -0.002(2) -0.008(3)
C95 0.033(3) 0.033(4) 0.021(3) 0.006(3) 0.000(2) -0.005(3)
C96 0.035(3) 0.025(4) 0.026(3) 0.005(3) -0.001(2) -0.010(3)
C53 0.032(3) 0.027(4) 0.025(3) -0.004(3) -0.003(2) 0.005(3)
C27 0.027(3) 0.037(4) 0.029(3) 0.006(3) -0.002(2) -0.012(3)
C7 0.027(3) 0.035(4) 0.022(3) -0.005(3) -0.001(2) -0.008(3)
C94 0.026(3) 0.029(4) 0.024(3) -0.005(3) 0.001(2) -0.002(3)
C16 0.030(3) 0.045(4) 0.024(3) -0.003(3) 0.009(2) -0.007(3)
C64 0.032(3) 0.032(4) 0.023(3) -0.004(3) 0.004(2) -0.005(3)
C60 0.035(3) 0.037(4) 0.025(3) -0.001(3) -0.008(3) 0.001(3)
C71 0.024(3) 0.041(4) 0.025(3) -0.005(3) 0.003(2) -0.008(3)
C20 0.032(3) 0.033(4) 0.023(3) -0.001(3) 0.001(2) -0.003(3)
C1 0.032(3) 0.027(4) 0.023(3) -0.003(3) 0.002(2) -0.007(3)
C45 0.025(3) 0.034(4) 0.024(3) -0.002(3) 0.003(2) -0.001(3)
C32 0.024(3) 0.036(4) 0.038(4) -0.004(3) -0.004(3) -0.008(3)
C54 0.034(3) 0.033(4) 0.036(4) -0.002(3) 0.002(3) 0.001(3)
C21 0.028(3) 0.027(4) 0.030(3) -0.006(3) 0.000(2) -0.003(3)
C26 0.035(3) 0.040(4) 0.024(3) -0.005(3) 0.002(3) -0.002(3)
C91 0.025(3) 0.037(4) 0.024(3) -0.004(3) 0.000(2) 0.005(3)
C15 0.026(3) 0.040(4) 0.021(3) -0.008(3) 0.004(2) -0.005(3)
C59 0.029(3) 0.035(4) 0.019(3) 0.000(3) 0.000(2) 0.000(3)
C63 0.037(4) 0.025(4) 0.033(3) -0.006(3) 0.001(3) -0.005(3)
C13 0.028(3) 0.037(4) 0.026(3) -0.005(3) 0.001(2) -0.009(3)
C12 0.028(3) 0.036(4) 0.037(4) 0.001(3) 0.007(3) -0.008(3)
C78 0.033(3) 0.046(4) 0.016(3) 0.000(3) 0.006(2) -0.012(3)
C70 0.031(3) 0.045(4) 0.030(3) -0.006(3) 0.002(3) -0.006(3)
C72 0.029(3) 0.033(4) 0.024(3) -0.001(3) 0.002(2) -0.007(3)
C29 0.031(3) 0.049(5) 0.026(3) 0.004(3) -0.002(3) -0.008(3)
C40 0.025(3) 0.038(4) 0.029(3) -0.004(3) 0.002(2) -0.001(3)
C46 0.025(3) 0.032(4) 0.027(3) 0.000(3) 0.001(2) -0.002(3)
C77 0.030(3) 0.029(4) 0.026(3) -0.005(3) 0.003(2) -0.008(3)
C9 0.037(4) 0.037(4) 0.035(4) 0.002(3) 0.007(3) -0.003(3)
C39 0.026(3) 0.050(5) 0.021(3) -0.003(3) 0.001(2) 0.000(3)
C84 0.026(3) 0.048(4) 0.022(3) -0.005(3) -0.001(2) -0.004(3)
C44 0.035(3) 0.037(4) 0.027(3) 0.002(3) -0.004(3) 0.003(3)
C85 0.027(3) 0.045(4) 0.023(3) 0.002(3) 0.000(2) -0.007(3)
C62 0.030(3) 0.041(4) 0.022(3) -0.005(3) 0.000(2) 0.000(3)
C31 0.021(3) 0.045(4) 0.028(3) 0.000(3) 0.002(2) -0.001(3)
C6 0.030(3) 0.049(5) 0.030(3) -0.005(3) 0.000(3) -0.011(3)
C28 0.024(3) 0.048(5) 0.033(3) 0.007(3) 0.001(3) -0.007(3)
C61 0.028(3) 0.042(4) 0.025(3) -0.001(3) 0.004(2) 0.004(3)
C92 0.027(3) 0.038(4) 0.020(3) 0.004(3) 0.003(2) -0.005(3)
C41 0.035(3) 0.039(4) 0.031(3) -0.009(3) 0.003(3) 0.001(3)
C47 0.034(3) 0.034(4) 0.024(3) 0.005(3) -0.004(2) 0.001(3)
C22 0.044(4) 0.030(4) 0.025(3) 0.001(3) 0.000(3) -0.001(3)
C65 0.032(3) 0.036(4) 0.026(3) -0.008(3) 0.000(3) -0.001(3)
C33 0.019(3) 0.052(4) 0.023(3) 0.000(3) 0.003(2) 0.004(3)
C58 0.032(3) 0.038(4) 0.029(3) -0.002(3) -0.005(3) 0.004(3)
C75 0.044(4) 0.032(4) 0.039(4) -0.004(3) 0.003(3) 0.007(3)
C18 0.042(4) 0.026(4) 0.042(4) -0.003(3) 0.004(3) -0.001(3)
C2 0.035(3) 0.029(4) 0.032(3) -0.001(3) 0.003(3) 0.008(3)
C74 0.037(4) 0.043(5) 0.042(4) 0.006(3) -0.006(3) 0.004(3)
C79 0.025(3) 0.043(4) 0.028(3) -0.004(3) -0.004(2) 0.003(3)
C73 0.036(4) 0.041(4) 0.032(3) -0.001(3) 0.000(3) -0.005(3)
C25 0.048(4) 0.044(5) 0.041(4) 0.007(3) -0.006(3) -0.015(3)
C56 0.065(5) 0.039(4) 0.023(3) 0.003(3) 0.005(3) 0.014(4)
C55 0.048(4) 0.029(4) 0.041(4) 0.001(3) 0.016(3) 0.006(3)
C19 0.035(4) 0.043(4) 0.032(3) -0.004(3) 0.003(3) -0.005(3)
C86 0.039(4) 0.056(5) 0.034(4) -0.016(4) 0.008(3) -0.018(3)
C34 0.043(4) 0.049(5) 0.030(3) 0.004(3) 0.004(3) -0.010(3)
C42 0.039(4) 0.025(4) 0.058(4) 0.001(3) -0.007(3) -0.001(3)
C90 0.023(3) 0.054(5) 0.032(3) 0.003(3) -0.003(3) -0.002(3)
C17 0.041(4) 0.043(5) 0.035(4) -0.005(3) 0.005(3) 0.006(3)
C89 0.040(4) 0.050(5) 0.040(4) 0.005(4) 0.006(3) 0.000(3)
C76 0.038(4) 0.041(4) 0.028(3) 0.002(3) 0.006(3) -0.004(3)
C10 0.033(4) 0.048(5) 0.053(4) -0.009(4) 0.002(3) 0.008(3)
C66 0.029(3) 0.063(5) 0.030(3) -0.001(3) -0.004(3) -0.005(3)
C43 0.038(4) 0.041(5) 0.040(4) 0.010(3) -0.005(3) 0.008(3)
C52 0.037(3) 0.034(4) 0.028(3) 0.001(3) -0.007(3) 0.012(3)
C83 0.031(3) 0.062(5) 0.027(3) -0.011(3) 0.002(3) 0.003(3)
C3 0.043(4) 0.045(5) 0.045(4) 0.009(4) 0.021(3) 0.006(3)
C57 0.051(4) 0.042(4) 0.024(3) 0.000(3) -0.005(3) 0.000(3)
C11 0.041(4) 0.030(4) 0.049(4) 0.004(3) 0.006(3) -0.004(3)
C23 0.040(4) 0.035(4) 0.031(3) -0.001(3) -0.004(3) -0.006(3)
C5 0.059(5) 0.062(6) 0.024(3) -0.006(3) -0.001(3) -0.021(4)
C51 0.052(5) 0.052(5) 0.045(4) 0.004(4) -0.022(3) -0.005(4)
C80 0.036(4) 0.070(6) 0.024(3) -0.002(3) -0.006(3) 0.004(4)
C4 0.061(5) 0.050(5) 0.028(3) -0.008(3) 0.009(3) -0.016(4)
C48 0.062(5) 0.034(4) 0.047(4) 0.002(3) -0.017(4) 0.002(4)
C69 0.033(4) 0.066(6) 0.052(5) -0.008(4) 0.007(3) -0.015(4)
C38 0.032(3) 0.060(5) 0.033(4) -0.001(3) 0.000(3) 0.000(3)
C99 0.060(5) 0.060(6) 0.037(4) -0.016(4) -0.010(3) 0.027(4)
C67 0.030(4) 0.107(8) 0.028(4) -0.013(4) 0.001(3) 0.003(4)
C68 0.035(4) 0.103(8) 0.036(4) -0.027(4) 0.000(3) -0.017(4)
C81 0.048(5) 0.087(7) 0.036(4) -0.003(4) -0.008(3) 0.023(4)
C87 0.054(5) 0.058(6) 0.046(4) -0.009(4) -0.002(4) -0.024(4)
C50 0.076(6) 0.039(5) 0.068(5) 0.006(4) -0.038(4) 0.018(4)
C24 0.048(4) 0.044(5) 0.043(4) -0.009(4) -0.011(3) -0.009(4)
C37 0.033(4) 0.080(7) 0.043(4) 0.004(4) 0.008(3) 0.004(4)
C49 0.070(6) 0.026(4) 0.073(5) 0.000(4) -0.024(4) 0.007(4)
C82 0.039(4) 0.084(7) 0.047(4) -0.020(4) -0.004(3) 0.021(4)
C88 0.034(4) 0.068(6) 0.049(4) 0.010(4) 0.006(3) -0.017(4)
C35 0.042(4) 0.088(7) 0.048(5) 0.008(5) 0.004(4) -0.013(4)
C36 0.037(4) 0.083(7) 0.053(5) 0.026(5) 0.005(4) -0.013(4)
C97 0.083(7) 0.089(8) 0.062(6) 0.021(5) -0.009(5) 0.025(6)
C98 0.041(6) 0.045(7) 0.048(6) -0.010(5) -0.012(4) 0.014(5)
Cl11 0.092(5) 0.149(8) 0.084(5) 0.030(4) 0.022(3) 0.061(5)
Cl10 0.122(6) 0.107(5) 0.065(3) -0.029(3) -0.045(4) 0.038(4)
Cl12 0.080(5) 0.093(5) 0.232(10) -0.029(5) -0.055(6) 0.000(4)
C100 0.071(12) 0.076(14) 0.099(15) 0.014(12) 0.001(11) -0.046(11)
Cl3A 0.144(8) 0.112(6) 0.061(4) -0.021(4) 0.031(4) -0.005(5)
Cl2A 0.067(5) 0.086(6) 0.121(9) -0.016(6) -0.042(6) 0.003(4)
Cl1A 0.094(5) 0.130(8) 0.044(3) -0.006(4) -0.012(3) 0.041(5)
C1A 0.13(2) 0.100(13) 0.046(8) -0.052(9) -0.026(10) 0.043(14)
Cl4A 0.174(16) 0.28(3) 0.26(3) 0.07(2) -0.079(15) -0.11(2)
Cl6A 0.185(15) 0.139(14) 0.135(11) 0.041(10) 0.053(10) 0.087(12)
C98A 0.12(2) 0.20(4) 0.09(2) -0.004(19) -0.002(13) -0.02(2)
Cl5A 0.24(2) 0.25(2) 0.077(8) 0.018(11) -0.017(10) -0.025(17)
Cl13 0.174(11) 0.069(9) 0.175(11) -0.028(9) -0.076(9) 0.043(9)
Cl14 0.194(12) 0.109(11) 0.184(12) -0.024(12) -0.078(10) 0.016(12)
Cl15 0.167(10) 0.065(8) 0.215(12) -0.036(9) -0.076(9) 0.029(8)
C104 0.177(10) 0.079(9) 0.191(11) -0.026(10) -0.077(9) 0.032(9)
C102 0.120(13) 0.146(18) 0.128(14) -0.056(13) 0.044(10) -0.043(11)
C103 0.079(9) 0.101(12) 0.091(9) -0.025(8) 0.001(7) -0.046(8)
C101 0.041(6) 0.065(8) 0.112(10) -0.026(7) 0.016(6) 0.005(6)

loop_
_atom_type_symbol
_atom_type_description
_atom_type_scat_dispersion_real
_atom_type_scat_dispersion_imag
_atom_type_scat_source
_atom_type_scat_dispersion_source
C C 0.0030 0.0020 'International Tables Vol.C Table 6.1.1.4.' 'International Tables Vol.C Table 4.2.6.8.'
H H 0.0000 0.0000 'International Tables Vol.C Table 6.1.1.4.' 'International Tables Vol.C Table 4.2.6.8.'
Cl Cl 0.1480 0.1590 'International Tables Vol.C Table 6.1.1.4.' 'International Tables Vol.C Table 4.2.6.8.'
N N 0.0060 0.0030 'International Tables Vol.C Table 6.1.1.4.' 'International Tables Vol.C Table 4.2.6.8.'

loop_
_geom_angle_atom_site_label_1
_geom_angle_atom_site_label_2
_geom_angle_atom_site_label_3
_geom_angle
_geom_angle_site_symmetry_1
_geom_angle_site_symmetry_3
C53 N4 C59 122.7(5) . .
C53 N4 C46 120.8(5) . .
C59 N4 C46 116.4(4) . .
C21 N2 C27 122.9(5) . .
C21 N2 C14 120.1(5) . .
C27 N2 C14 116.9(5) . .
C65 N5 C62 122.0(5) . .
C65 N5 C71 118.2(5) . .
C62 N5 C71 119.7(5) . .
C94 N1 C1 122.2(5) . .
C94 N1 C7 119.8(5) . .
C1 N1 C7 117.5(5) . .
C33 N3 C30 121.6(5) . .
C33 N3 C39 118.5(5) . .
C30 N3 C39 119.9(5) . .
C91 N6 C85 123.2(5) . .
C91 N6 C78 118.0(5) . .
C85 N6 C78 118.3(5) . .
C13 C14 C15 121.6(5) . .
C13 C14 N2 119.4(6) . .
C15 C14 N2 118.9(5) . .
C92 C93 C94 121.9(6) . .
C92 C93 H93 119.1 . .
C94 C93 H93 119.1 . .
C29 C30 N3 122.0(5) . .
C29 C30 C31 117.9(5) . .
N3 C30 C31 120.1(5) . .
C7 C8 C13 119.7(6) . .
C7 C8 C9 122.1(6) . .
C13 C8 C9 118.2(6) . .
C96 C95 C94 120.8(5) . .
C96 C95 H95 119.6 . .
C94 C95 H95 119.6 . .
C95 C96 C91 120.3(6) . .
C95 C96 H96 119.9 . .
C91 C96 H96 119.9 . .
N4 C53 C54 119.7(5) . .
N4 C53 C58 122.4(6) . .
C54 C53 C58 117.8(6) . .
C32 C27 C28 119.1(6) . .
C32 C27 N2 121.1(5) . .
C28 C27 N2 119.7(5) . .
C8 C7 C20 121.1(6) . .
C8 C7 N1 119.6(6) . .
C20 C7 N1 119.2(6) . .
C93 C94 C95 117.6(5) . .
C93 C94 N1 121.4(5) . .
C95 C94 N1 120.9(5) . .
C17 C16 C15 120.7(6) . .
C17 C16 H16 119.6 . .
C15 C16 H16 119.6 . .
C63 C64 C59 120.7(6) . .
C63 C64 H64 119.7 . .
C59 C64 H64 119.7 . .
C61 C60 C59 121.5(6) . .
C61 C60 H60 119.2 . .
C59 C60 H60 119.2 . .
C72 C71 C84 121.9(5) . .
C72 C71 N5 119.4(5) . .
C84 C71 N5 118.6(6) . .
C7 C20 C19 121.4(6) . .
C7 C20 C15 119.1(6) . .
C19 C20 C15 119.5(6) . .
C2 C1 C6 118.7(6) . .
C2 C1 N1 122.6(5) . .
C6 C1 N1 118.7(5) . .
C46 C45 C40 119.9(6) . .
C46 C45 C44 121.6(6) . .
C40 C45 C44 118.5(6) . .
C31 C32 C27 120.4(5) . .
C31 C32 H32 119.8 . .
C27 C32 H32 119.8 . .
C55 C54 C53 120.4(6) . .
C55 C54 H54 119.8 . .
C53 C54 H54 119.8 . .
N2 C21 C26 122.9(5) . .
N2 C21 C22 119.4(5) . .
C26 C21 C22 117.7(5) . .
C25 C26 C21 120.5(6) . .
C25 C26 H26 119.8 . .
C21 C26 H26 119.8 . .
C92 C91 C96 118.6(5) . .
C92 C91 N6 121.4(5) . .
C96 C91 N6 119.9(6) . .
C14 C15 C20 119.6(6) . .
C14 C15 C16 122.6(6) . .
C20 C15 C16 117.7(6) . .
C64 C59 C60 118.3(6) . .
C64 C59 N4 121.7(5) . .
C60 C59 N4 119.9(6) . .
C62 C63 C64 121.0(6) . .
C62 C63 H63 119.5 . .
C64 C63 H63 119.5 . .
C14 C13 C12 122.4(6) . .
C14 C13 C8 118.9(6) . .
C12 C13 C8 118.7(6) . .
C11 C12 C13 121.0(6) . .
C11 C12 H12 119.5 . .
C13 C12 H12 119.5 . .
C77 C78 C79 122.4(5) . .
C77 C78 N6 120.0(6) . .
C79 C78 N6 117.6(6) . .
C69 C70 C65 120.6(6) . .
C69 C70 H70 119.7 . .
C65 C70 H70 119.7 . .
C71 C72 C73 123.2(5) . .
C71 C72 C77 119.1(6) . .
C73 C72 C77 117.8(6) . .
C30 C29 C28 121.4(6) . .
C30 C29 H29 119.3 . .
C28 C29 H29 119.3 . .
C39 C40 C45 118.9(6) . .
C39 C40 C41 122.2(6) . .
C45 C40 C41 118.9(6) . .
C47 C46 C45 121.2(6) . .
C47 C46 N4 118.5(6) . .
C45 C46 N4 120.2(5) . .
C78 C77 C76 123.1(6) . .
C78 C77 C72 119.0(6) . .
C76 C77 C72 117.9(6) . .
C10 C9 C8 120.8(6) . .
C10 C9 H9 119.6 . .
C8 C9 H9 119.6 . .
C40 C39 C52 121.3(6) . .
C40 C39 N3 118.8(6) . .
C52 C39 N3 119.8(6) . .
C71 C84 C83 122.1(5) . .
C71 C84 C79 118.8(6) . .
C83 C84 C79 119.0(6) . .
C43 C44 C45 120.0(6) . .
C43 C44 H44 120.0 . .
C45 C44 H44 120.0 . .
C86 C85 C90 118.9(6) . .
C86 C85 N6 120.0(6) . .
C90 C85 N6 121.2(6) . .
C63 C62 C61 118.8(6) . .
C63 C62 N5 121.3(6) . .
C61 C62 N5 119.9(5) . .
C32 C31 C30 120.9(5) . .
C32 C31 H31 119.6 . .
C30 C31 H31 119.6 . .
C1 C6 C5 119.7(6) . .
C1 C6 H6 120.1 . .
C5 C6 H6 120.1 . .
C29 C28 C27 120.3(6) . .
C29 C28 H28 119.9 . .
C27 C28 H28 119.9 . .
C60 C61 C62 119.6(6) . .
C60 C61 H61 120.2 . .
C62 C61 H61 120.2 . .
C93 C92 C91 120.3(5) . .
C93 C92 H92 119.8 . .
C91 C92 H92 119.8 . .
C42 C41 C40 120.9(6) . .
C42 C41 H41 119.6 . .
C40 C41 H41 119.6 . .
C46 C47 C48 122.7(6) . .
C46 C47 C52 119.4(6) . .
C48 C47 C52 117.8(6) . .
C23 C22 C21 121.3(6) . .
C23 C22 H22 119.4 . .
C21 C22 H22 119.4 . .
C66 C65 C70 118.8(6) . .
C66 C65 N5 121.7(6) . .
C70 C65 N5 119.5(5) . .
C34 C33 C38 118.2(6) . .
C34 C33 N3 121.9(6) . .
C38 C33 N3 119.9(6) . .
C57 C58 C53 120.8(6) . .
C57 C58 H58 119.6 . .
C53 C58 H58 119.6 . .
C76 C75 C74 121.4(6) . .
C76 C75 H75 119.3 . .
C74 C75 H75 119.3 . .
C19 C18 C17 120.6(7) . .
C19 C18 H18 119.7 . .
C17 C18 H18 119.7 . .
C3 C2 C1 120.6(6) . .
C3 C2 H2 119.7 . .
C1 C2 H2 119.7 . .
C73 C74 C75 119.6(6) . .
C73 C74 H74 120.2 . .
C75 C74 H74 120.2 . .
C78 C79 C80 124.4(6) . .
C78 C79 C84 118.8(5) . .
C80 C79 C84 116.7(6) . .
C74 C73 C72 121.9(6) . .
C74 C73 H73 119.1 . .
C72 C73 H73 119.1 . .
C26 C25 C24 121.4(7) . .
C26 C25 H25 119.3 . .
C24 C25 H25 119.3 . .
C57 C56 C55 119.2(6) . .
C57 C56 H56 120.4 . .
C55 C56 H56 120.4 . .
C54 C55 C56 121.4(7) . .
C54 C55 H55 119.3 . .
C56 C55 H55 119.3 . .
C18 C19 C20 120.5(6) . .
C18 C19 H19 119.8 . .
C20 C19 H19 119.8 . .
C87 C86 C85 120.9(7) . .
C87 C86 H86 119.5 . .
C85 C86 H86 119.5 . .
C33 C34 C35 121.0(7) . .
C33 C34 H34 119.5 . .
C35 C34 H34 119.5 . .
C41 C42 C43 121.2(7) . .
C41 C42 H42 119.4 . .
C43 C42 H42 119.4 . .
C89 C90 C85 120.1(7) . .
C89 C90 H90 120.0 . .
C85 C90 H90 120.0 . .
C16 C17 C18 120.9(7) . .
C16 C17 H17 119.5 . .
C18 C17 H17 119.5 . .
C88 C89 C90 121.3(7) . .
C88 C89 H89 119.4 . .
C90 C89 H89 119.4 . .
C75 C76 C77 121.4(6) . .
C75 C76 H76 119.3 . .
C77 C76 H76 119.3 . .
C9 C10 C11 121.3(7) . .
C9 C10 H10 119.3 . .
C11 C10 H10 119.3 . .
C65 C66 C67 119.6(7) . .
C65 C66 H66 120.2 . .
C67 C66 H66 120.2 . .
C44 C43 C42 120.6(6) . .
C44 C43 H43 119.7 . .
C42 C43 H43 119.7 . .
C39 C52 C47 119.1(5) . .
C39 C52 C51 121.6(6) . .
C47 C52 C51 119.1(6) . .
C82 C83 C84 121.1(6) . .
C82 C83 H83 119.5 . .
C84 C83 H83 119.5 . .
C2 C3 C4 120.9(6) . .
C2 C3 H3 119.6 . .
C4 C3 H3 119.6 . .
C56 C57 C58 120.3(6) . .
C56 C57 H57 119.9 . .
C58 C57 H57 119.9 . .
C12 C11 C10 119.9(7) . .
C12 C11 H11 120.0 . .
C10 C11 H11 120.0 . .
C22 C23 C24 119.8(6) . .
C22 C23 H23 120.1 . .
C24 C23 H23 120.1 . .
C4 C5 C6 120.5(6) . .
C4 C5 H5 119.8 . .
C6 C5 H5 119.8 . .
C50 C51 C52 120.4(7) . .
C50 C51 H51 119.8 . .
C52 C51 H51 119.8 . .
C81 C80 C79 122.5(6) . .
C81 C80 H80 118.8 . .
C79 C80 H80 118.8 . .
C5 C4 C3 119.6(6) . .
C5 C4 H4 120.2 . .
C3 C4 H4 120.2 . .
C49 C48 C47 121.2(7) . .
C49 C48 H48 119.4 . .
C47 C48 H48 119.4 . .
C70 C69 C68 120.2(7) . .
C70 C69 H69 119.9 . .
C68 C69 H69 119.9 . .
C37 C38 C33 119.0(7) . .
C37 C38 H38 120.5 . .
C33 C38 H38 120.5 . .
Cl7 C99 Cl9 111.0(4) . .
Cl7 C99 Cl8 110.7(4) . .
Cl9 C99 Cl8 109.9(5) . .
Cl7 C99 H99 108.4 . .
Cl9 C99 H99 108.4 . .
Cl8 C99 H99 108.4 . .
C68 C67 C66 121.6(7) . .
C68 C67 H67 119.2 . .
C66 C67 H67 119.2 . .
C67 C68 C69 119.2(7) . .
C67 C68 H68 120.4 . .
C69 C68 H68 120.4 . .
C80 C81 C82 119.7(7) . .
C80 C81 H81 120.1 . .
C82 C81 H81 120.1 . .
C86 C87 C88 120.3(7) . .
C86 C87 H87 119.8 . .
C88 C87 H87 119.8 . .
C51 C50 C49 120.5(7) . .
C51 C50 H50 119.8 . .
C49 C50 H50 119.8 . .
C23 C24 C25 119.3(6) . .
C23 C24 H24 120.4 . .
C25 C24 H24 120.4 . .
C36 C37 C38 122.2(8) . .
C36 C37 H37 118.9 . .
C38 C37 H37 118.9 . .
C48 C49 C50 121.0(7) . .
C48 C49 H49 119.5 . .
C50 C49 H49 119.5 . .
C83 C82 C81 121.0(7) . .
C83 C82 H82 119.5 . .
C81 C82 H82 119.5 . .
C89 C88 C87 118.5(7) . .
C89 C88 H88 120.8 . .
C87 C88 H88 120.8 . .
C34 C35 C36 119.9(8) . .
C34 C35 H35 120.0 . .
C36 C35 H35 120.0 . .
C37 C36 C35 119.4(8) . .
C37 C36 H36 120.3 . .
C35 C36 H36 120.3 . .
Cl3 C97 Cl1 112.9(5) . .
Cl3 C97 Cl2 111.9(6) . .
Cl1 C97 Cl2 108.3(6) . .
Cl3 C97 H97 107.9 . .
Cl1 C97 H97 107.9 . .
Cl2 C97 H97 107.9 . .
Cl4 C98 Cl6 113.0(6) . .
Cl4 C98 Cl5 111.8(6) . .
Cl6 C98 Cl5 110.8(6) . .
Cl4 C98 H98 106.9 . .
Cl6 C98 H98 106.9 . .
Cl5 C98 H98 106.9 . .
Cl10 C100 Cl12 115.3(12) . .
Cl10 C100 Cl11 103.0(13) . .
Cl12 C100 Cl11 92.5(10) . .
Cl10 C100 H100 114.5 . .
Cl12 C100 H100 114.5 . .
Cl11 C100 H100 114.5 . .
Cl3A C1A Cl1A 113.0(10) . .
Cl3A C1A Cl2A 103.4(11) . .
Cl1A C1A Cl2A 126.6(12) . .
Cl3A C1A H1A 103.8 . .
Cl1A C1A H1A 103.8 . .
Cl2A C1A H1A 103.8 . .
Cl6A C98A Cl4A 106(2) . .
Cl6A C98A Cl5A 109.9(17) . .
Cl4A C98A Cl5A 102.6(19) . .
Cl6A C98A H98A 112.4 . .
Cl4A C98A H98A 112.4 . .
Cl5A C98A H98A 112.4 . .
Cl15 C104 Cl13 111.8 . .
Cl15 C104 Cl14 111.8 . .
Cl13 C104 Cl14 111.7 . .
Cl15 C104 H104 107.0 . .
Cl13 C104 H104 107.0 . .
Cl14 C104 H104 107.0 . .
C103 C102 H10A 109.5 . .
C103 C102 H10B 109.5 . .
H10A C102 H10B 109.5 . .
C103 C102 H10C 109.5 . .
H10A C102 H10C 109.5 . .
H10B C102 H10C 109.5 . .
C102 C103 C101 111.2(15) . .
C102 C103 H10D 109.4 . .
C101 C103 H10D 109.4 . .
C102 C103 H10E 109.4 . .
C101 C103 H10E 109.4 . .
H10D C103 H10E 108.0 . .
C103 C101 C101 113.9(15) . 3_767
C103 C101 H10F 108.8 . .
C101 C101 H10F 108.8 3_767 .
C103 C101 H10G 108.8 . .
C101 C101 H10G 108.8 3_767 .
H10F C101 H10G 107.7 . .

loop_
_geom_bond_atom_site_label_1
_geom_bond_atom_site_label_2
_geom_bond_distance
_geom_bond_site_symmetry_2
Cl7 C99 1.754(8) .
Cl8 C99 1.768(8) .
Cl9 C99 1.754(9) .
Cl3 C97 1.690(12) .
Cl5 C98 1.757(10) .
Cl1 C97 1.780(10) .
Cl4 C98 1.712(10) .
Cl2 C97 1.784(11) .
Cl6 C98 1.720(12) .
N4 C53 1.399(7) .
N4 C59 1.425(8) .
N4 C46 1.435(7) .
N2 C21 1.403(7) .
N2 C27 1.439(7) .
N2 C14 1.442(7) .
N5 C65 1.418(7) .
N5 C62 1.424(8) .
N5 C71 1.431(7) .
N1 C94 1.413(7) .
N1 C1 1.425(7) .
N1 C7 1.426(7) .
N3 C33 1.412(7) .
N3 C30 1.418(7) .
N3 C39 1.446(7) .
N6 C91 1.420(7) .
N6 C85 1.423(7) .
N6 C78 1.432(7) .
C14 C13 1.407(9) .
C14 C15 1.411(9) .
C93 C92 1.374(8) .
C93 C94 1.383(8) .
C93 H93 0.9500 .
C30 C29 1.381(8) .
C30 C31 1.423(8) .
C8 C7 1.405(9) .
C8 C13 1.433(8) .
C8 C9 1.439(9) .
C95 C96 1.382(8) .
C95 C94 1.397(8) .
C95 H95 0.9500 .
C96 C91 1.397(8) .
C96 H96 0.9500 .
C53 C54 1.408(9) .
C53 C58 1.410(8) .
C27 C32 1.393(8) .
C27 C28 1.399(8) .
C7 C20 1.421(9) .
C16 C17 1.356(10) .
C16 C15 1.432(9) .
C16 H16 0.9500 .
C64 C63 1.388(8) .
C64 C59 1.391(9) .
C64 H64 0.9500 .
C60 C61 1.377(9) .
C60 C59 1.395(9) .
C60 H60 0.9500 .
C71 C72 1.397(9) .
C71 C84 1.410(9) .
C20 C19 1.421(10) .
C20 C15 1.422(8) .
C1 C2 1.378(8) .
C1 C6 1.394(8) .
C45 C46 1.401(9) .
C45 C40 1.422(8) .
C45 C44 1.453(8) .
C32 C31 1.381(8) .
C32 H32 0.9500 .
C54 C55 1.367(9) .
C54 H54 0.9500 .
C21 C26 1.403(9) .
C21 C22 1.413(8) .
C26 C25 1.368(9) .
C26 H26 0.9500 .
C91 C92 1.382(9) .
C63 C62 1.378(9) .
C63 H63 0.9500 .
C13 C12 1.432(9) .
C12 C11 1.351(9) .
C12 H12 0.9500 .
C78 C77 1.398(9) .
C78 C79 1.399(9) .
C70 C69 1.381(9) .
C70 C65 1.398(9) .
C70 H70 0.9500 .
C72 C73 1.423(9) .
C72 C77 1.451(8) .
C29 C28 1.392(9) .
C29 H29 0.9500 .
C40 C39 1.406(8) .
C40 C41 1.425(10) .
C46 C47 1.396(8) .
C77 C76 1.412(9) .
C9 C10 1.336(10) .
C9 H9 0.9500 .
C39 C52 1.407(10) .
C84 C83 1.421(9) .
C84 C79 1.452(8) .
C44 C43 1.349(10) .
C44 H44 0.9500 .
C85 C86 1.377(9) .
C85 C90 1.393(9) .
C62 C61 1.417(9) .
C31 H31 0.9500 .
C6 C5 1.399(9) .
C6 H6 0.9500 .
C28 H28 0.9500 .
C61 H61 0.9500 .
C92 H92 0.9500 .
C41 C42 1.338(9) .
C41 H41 0.9500 .
C47 C48 1.429(10) .
C47 C52 1.429(8) .
C22 C23 1.382(9) .
C22 H22 0.9500 .
C65 C66 1.377(9) .
C33 C34 1.376(10) .
C33 C38 1.410(9) .
C58 C57 1.393(8) .
C58 H58 0.9500 .
C75 C76 1.354(9) .
C75 C74 1.400(9) .
C75 H75 0.9500 .
C18 C19 1.356(9) .
C18 C17 1.401(9) .
C18 H18 0.9500 .
C2 C3 1.373(9) .
C2 H2 0.9500 .
C74 C73 1.356(9) .
C74 H74 0.9500 .
C79 C80 1.438(9) .
C73 H73 0.9500 .
C25 C24 1.390(9) .
C25 H25 0.9500 .
C56 C57 1.374(10) .
C56 C55 1.398(10) .
C56 H56 0.9500 .
C55 H55 0.9500 .
C19 H19 0.9500 .
C86 C87 1.374(9) .
C86 H86 0.9500 .
C34 C35 1.383(10) .
C34 H34 0.9500 .
C42 C43 1.424(9) .
C42 H42 0.9500 .
C90 C89 1.389(9) .
C90 H90 0.9500 .
C17 H17 0.9500 .
C89 C88 1.361(11) .
C89 H89 0.9500 .
C76 H76 0.9500 .
C10 C11 1.432(10) .
C10 H10 0.9500 .
C66 C67 1.408(9) .
C66 H66 0.9500 .
C43 H43 0.9500 .
C52 C51 1.431(9) .
C83 C82 1.353(10) .
C83 H83 0.9500 .
C3 C4 1.374(10) .
C3 H3 0.9500 .
C57 H57 0.9500 .
C11 H11 0.9500 .
C23 C24 1.387(10) .
C23 H23 0.9500 .
C5 C4 1.360(10) .
C5 H5 0.9500 .
C51 C50 1.359(11) .
C51 H51 0.9500 .
C80 C81 1.347(10) .
C80 H80 0.9500 .
C4 H4 0.9500 .
C48 C49 1.350(10) .
C48 H48 0.9500 .
C69 C68 1.395(10) .
C69 H69 0.9500 .
C38 C37 1.383(9) .
C38 H38 0.9500 .
C99 H99 1.0000 .
C67 C68 1.347(12) .
C67 H67 0.9500 .
C68 H68 0.9500 .
C81 C82 1.422(10) .
C81 H81 0.9500 .
C87 C88 1.411(11) .
C87 H87 0.9500 .
C50 C49 1.405(11) .
C50 H50 0.9500 .
C24 H24 0.9500 .
C37 C36 1.339(12) .
C37 H37 0.9500 .
C49 H49 0.9500 .
C82 H82 0.9500 .
C88 H88 0.9500 .
C35 C36 1.385(12) .
C35 H35 0.9500 .
C36 H36 0.9500 .
C97 H97 1.0000 .
C98 H98 1.0000 .
Cl11 C100 1.86(3) .
Cl10 C100 1.64(2) .
Cl12 C100 1.747(18) .
C100 H100 1.0000 .
Cl3A C1A 1.723(16) .
Cl2A C1A 1.838(17) .
Cl1A C1A 1.755(14) .
C1A H1A 1.0000 .
Cl4A C98A 1.72(2) .
Cl6A C98A 1.717(19) .
C98A Cl5A 1.732(19) .
C98A H98A 1.0000 .
Cl13 C104 1.7544 .
Cl14 C104 1.7553 .
Cl15 C104 1.7543 .
C104 H104 1.0000 .
C102 C103 1.51(2) .
C102 H10A 0.9800 .
C102 H10B 0.9800 .
C102 H10C 0.9800 .
C103 C101 1.531(15) .
C103 H10D 0.9900 .
C103 H10E 0.9900 .
C101 C101 1.58(2) 3_767
C101 H10F 0.9900 .
C101 H10G 0.9900 .
